data_2202111
loop_
_publ_author_name
'Bohari M. Yamin'
'Ali, Noorshida M.'

_publ_section_title
;
 [4](1)(2,3-Diazabuta-1,3-diene)ferrocenophane
;
_journal_issue 3
_journal_name_full 'Acta Crystallographica Section E'
_journal_page_first m95
_journal_page_last m96
_journal_paper_doi 10.1107/S1600536803002691
_journal_volume 59
_journal_year 2003
_chemical_formula_iupac '[Fe2 (C5 H5)2 (C12 H10 N2)]'
_chemical_formula_moiety 'C22 H20 Fe2 N2'
_chemical_formula_sum 'C22 H20 Fe2 N2'
_chemical_formula_weight 424.10
_chemical_name_systematic
;
[4](1)(2,3-diazabuta-1,3-dien)ferrocenophane
;
_space_group_IT_number 14
_symmetry_cell_setting monoclinic
_symmetry_space_group_name_Hall '-P 2ybc'
_symmetry_space_group_name_H-M 'P 1 21/c 1'
_atom_sites_solution_hydrogens geom
_atom_sites_solution_primary direct
_atom_sites_solution_secondary difmap
_audit_creation_method SHELXL-97
_cell_angle_alpha 90.00
_cell_angle_beta 105.726(3)
_cell_angle_gamma 90.00
_cell_formula_units_Z 2
_cell_length_a 7.5844(11)
_cell_length_b 10.0804(14)
_cell_length_c 12.1698(16)
_cell_measurement_reflns_used 812
_cell_measurement_temperature 293(2)
_cell_measurement_theta_max 27.5
_cell_measurement_theta_min 2.7
_cell_volume 895.6(2)
_computing_cell_refinement 'SAINT (Siemens, 1996)'
_computing_data_collection 'SMART (Siemens, 1996)'
_computing_data_reduction SAINT
_computing_molecular_graphics SHELXTL
_computing_publication_material ' SHELXTL, PARST (Nardelli, 1995) and PLATON (Spek, 1990)'
_computing_structure_refinement 'SHELXTL (Sheldrick, 1997)'
_computing_structure_solution 'SHELXTL (Sheldrick, 1997)'
_diffrn_ambient_temperature 570(2)
_diffrn_detector_area_resol_mean 83.66
_diffrn_measured_fraction_theta_full 1.00
_diffrn_measured_fraction_theta_max 1.00
_diffrn_measurement_device_type 'Bruker SMART APEX CCD area-detector'
_diffrn_measurement_method \w
_diffrn_radiation_monochromator graphite
_diffrn_radiation_source 'fine-focus sealed tube'
_diffrn_radiation_type MoK\a
_diffrn_radiation_wavelength 0.71073
_diffrn_reflns_av_R_equivalents 0.051
_diffrn_reflns_av_sigmaI/netI 0.064
_diffrn_reflns_limit_h_max 9
_diffrn_reflns_limit_h_min -9
_diffrn_reflns_limit_k_max 12
_diffrn_reflns_limit_k_min -13
_diffrn_reflns_limit_l_max 8
_diffrn_reflns_limit_l_min -15
_diffrn_reflns_number 5939
_diffrn_reflns_theta_full 27.5
_diffrn_reflns_theta_max 27.5
_diffrn_reflns_theta_min 2.7
_diffrn_standards_decay_% 0
_diffrn_standards_interval_count 0
_diffrn_standards_interval_time 0
_diffrn_standards_number 0
_exptl_absorpt_coefficient_mu 1.63
_exptl_absorpt_correction_T_max 0.968
_exptl_absorpt_correction_T_min 0.696
_exptl_absorpt_correction_type empirical
_exptl_absorpt_process_details '(SADABS; Sheldrick, 1996)'
_exptl_crystal_colour 'dark orange'
_exptl_crystal_density_diffrn 1.573
_exptl_crystal_density_method 'not measured'
_exptl_crystal_description slab
_exptl_crystal_F_000 436
_exptl_crystal_size_max 0.24
_exptl_crystal_size_mid 0.16
_exptl_crystal_size_min 0.02
_refine_diff_density_max 0.64
_refine_diff_density_min -0.42
_refine_ls_extinction_expression Fc^*^=kFc[1+0.001xFc^2^\l^3^/sin(2\q)]^-1/4^
_refine_ls_extinction_method none
_refine_ls_goodness_of_fit_ref 1.07
_refine_ls_hydrogen_treatment constr
_refine_ls_matrix_type full
_refine_ls_number_parameters 119
_refine_ls_number_reflns 2066
_refine_ls_number_restraints 0
_refine_ls_restrained_S_all 1.07
_refine_ls_R_factor_all 0.093
_refine_ls_R_factor_gt 0.059
_refine_ls_shift/su_max <0.001
_refine_ls_shift/su_mean 0.056
_refine_ls_structure_factor_coef Fsqd
_refine_ls_weighting_details 'calc w = 1/[\s^2^(Fo^2^)+(0.0611P)^2^] where P = (Fo^2^+2Fc^2^)/3'
_refine_ls_weighting_scheme calc
_refine_ls_wR_factor_gt 0.124
_refine_ls_wR_factor_ref 0.136
_reflns_number_gt 1439
_reflns_number_total 2066
_reflns_threshold_expression I>2\s(I)
_cod_data_source_file ob6213.cif
_cod_data_source_block I
_cod_depositor_comments
;
The following automatic conversions were performed:
'_symmetry_cell_setting' value 'Monoclinic' changed to 'monoclinic'
according to '/home/saulius/struct/CIF-dictionaries/cif_core.dic'
dictionary named 'cif_core.dic' version 2.4.1 from 2010-06-29.

Automatic conversion script
Id: cif_fix_enum 1527 2010-12-29 10:47:43Z saulius 

The following automatic conversions were performed:

'_symmetry_cell_setting' value 'Monoclinic' changed to 'monoclinic'
according to /home/saulius/struct/CIF-dictionaries/cif_core.dic
dictionary named 'cif_core.dic' version 2.4.1 from
2010-06-29.

'_exptl_absorpt_correction_type' value 'Empirical'
changed to 'empirical' according to
/home/saulius/struct/CIF-dictionaries/cif_core.dic dictionary named
'cif_core.dic' version 2.4.1 from 2010-06-29.

Automatic conversion script
Id: cif_fix_values 1715 2011-07-08 13:25:40Z adriana 
;
_cod_original_sg_symbol_H-M 'P 21/c'
_cod_database_code 2202111
_cod_database_fobs_code 2202111

loop_
_symmetry_equiv_pos_as_xyz
'x, y, z'
'-x, y+1/2, -z+1/2'
'-x, -y, -z'
'x, -y-1/2, z-1/2'

loop_
_atom_site_label
_atom_site_fract_x
_atom_site_fract_y
_atom_site_fract_z
_atom_site_U_iso_or_equiv
_atom_site_adp_type
_atom_site_calc_flag
_atom_site_refinement_flags
_atom_site_occupancy
_atom_site_disorder_assembly
_atom_site_disorder_group
_atom_site_type_symbol
Fe1 0.21391(8) 0.17990(6) 0.66550(5) 0.0382(2) Uani d . 1 . . Fe
N1 0.5127(5) 0.0291(4) 0.9489(3) 0.0515(10) Uani d . 1 . . N
C1 0.3819(6) 0.0329(4) 0.7474(4) 0.0413(10) Uani d . 1 . . C
C2 0.4848(6) 0.1360(5) 0.7116(4) 0.0481(12) Uani d . 1 . . C
H2 0.5824 0.1893 0.7614 0.058 Uiso calc R 1 . . H
C3 0.4218(7) 0.1455(5) 0.5915(4) 0.0513(12) Uani d . 1 . . C
H3 0.4665 0.2079 0.5435 0.062 Uiso calc R 1 . . H
C4 0.2792(7) 0.0515(5) 0.5526(4) 0.0531(12) Uani d . 1 . . C
H4 0.2086 0.0384 0.4730 0.064 Uiso calc R 1 . . H
C5 0.2544(6) -0.0188(4) 0.6473(4) 0.0463(11) Uani d . 1 . . C
H5 0.1648 -0.0895 0.6453 0.056 Uiso calc R 1 . . H
C6 0.0924(7) 0.2555(5) 0.7805(4) 0.0588(14) Uani d . 1 . . C
H6 0.1121 0.2259 0.8596 0.071 Uiso calc R 1 . . H
C7 0.1899(7) 0.3549(5) 0.7429(5) 0.0596(14) Uani d . 1 . . C
H7 0.2913 0.4062 0.7912 0.072 Uiso calc R 1 . . H
C8 0.1201(7) 0.3685(5) 0.6254(5) 0.0598(14) Uani d . 1 . . C
H8 0.1639 0.4308 0.5768 0.072 Uiso calc R 1 . . H
C9 -0.0228(7) 0.2761(6) 0.5883(5) 0.0637(15) Uani d . 1 . . C
H9 -0.0973 0.2631 0.5096 0.076 Uiso calc R 1 . . H
C10 -0.0407(7) 0.2067(5) 0.6852(5) 0.0588(14) Uani d . 1 . . C
H10 -0.1301 0.1367 0.6860 0.071 Uiso calc R 1 . . H
C11 0.3885(7) -0.0100(4) 0.8623(4) 0.0493(11) Uani d . 1 . . C
H11 0.2990 -0.0680 0.8728 0.059 Uiso calc R 1 . . H

loop_
_atom_site_aniso_label
_atom_site_aniso_U_11
_atom_site_aniso_U_22
_atom_site_aniso_U_33
_atom_site_aniso_U_12
_atom_site_aniso_U_13
_atom_site_aniso_U_23
Fe1 0.0403(4) 0.0338(3) 0.0438(4) 0.0017(3) 0.0170(3) -0.0024(3)
N1 0.051(2) 0.051(2) 0.052(3) 0.0000(19) 0.013(2) 0.008(2)
C1 0.047(3) 0.037(2) 0.041(3) 0.005(2) 0.012(2) 0.004(2)
C2 0.036(2) 0.046(3) 0.065(4) 0.002(2) 0.019(2) -0.001(2)
C3 0.059(3) 0.045(3) 0.061(3) 0.009(2) 0.035(3) 0.003(2)
C4 0.070(3) 0.044(3) 0.048(3) 0.011(2) 0.020(2) -0.003(2)
C5 0.061(3) 0.034(2) 0.048(3) 0.004(2) 0.022(2) -0.007(2)
C6 0.069(4) 0.062(3) 0.057(3) 0.012(3) 0.037(3) -0.003(3)
C7 0.062(3) 0.044(3) 0.079(4) 0.002(2) 0.028(3) -0.023(3)
C8 0.067(4) 0.043(3) 0.079(4) 0.018(3) 0.036(3) 0.012(3)
C9 0.056(3) 0.071(4) 0.059(3) 0.026(3) 0.006(3) -0.008(3)
C10 0.048(3) 0.045(3) 0.093(4) -0.002(2) 0.036(3) -0.012(3)
C11 0.053(3) 0.042(3) 0.053(3) 0.003(2) 0.015(2) 0.007(2)

loop_
_atom_type_symbol
_atom_type_description
_atom_type_scat_dispersion_real
_atom_type_scat_dispersion_imag
_atom_type_scat_source
C C 0.0033 0.0016 'International Tables Vol C Tables 4.2.6.8 and 6.1.1.4'
H H 0.0000 0.0000 'International Tables Vol C Tables 4.2.6.8 and 6.1.1.4'
N N 0.0061 0.0033 'International Tables Vol C Tables 4.2.6.8 and 6.1.1.4'
Fe Fe 0.3463 0.8444 'International Tables Vol C Tables 4.2.6.8 and 6.1.1.4'

loop_
_geom_angle_atom_site_label_1
_geom_angle_atom_site_label_2
_geom_angle_atom_site_label_3
_geom_angle_site_symmetry_3
_geom_angle
_geom_angle_publ_flag
C6 Fe1 C2 . 120.6(2) ?
C6 Fe1 C10 . 40.6(2) ?
C2 Fe1 C10 . 157.4(2) ?
C6 Fe1 C7 . 40.2(2) ?
C2 Fe1 C7 . 105.9(2) ?
C10 Fe1 C7 . 67.8(2) ?
C6 Fe1 C1 . 106.18(19) ?
C2 Fe1 C1 . 41.46(17) ?
C10 Fe1 C1 . 122.0(2) ?
C7 Fe1 C1 . 122.0(2) ?
C6 Fe1 C9 . 68.2(2) ?
C2 Fe1 C9 . 159.1(2) ?
C10 Fe1 C9 . 40.6(2) ?
C7 Fe1 C9 . 67.7(2) ?
C1 Fe1 C9 . 158.9(2) ?
C6 Fe1 C8 . 67.6(2) ?
C2 Fe1 C8 . 122.1(2) ?
C10 Fe1 C8 . 67.9(2) ?
C7 Fe1 C8 . 39.9(2) ?
C1 Fe1 C8 . 158.1(2) ?
C9 Fe1 C8 . 40.4(2) ?
C6 Fe1 C4 . 160.6(2) ?
C2 Fe1 C4 . 68.6(2) ?
C10 Fe1 C4 . 125.2(2) ?
C7 Fe1 C4 . 158.5(2) ?
C1 Fe1 C4 . 68.51(18) ?
C9 Fe1 C4 . 109.6(2) ?
C8 Fe1 C4 . 124.1(2) ?
C6 Fe1 C3 . 156.7(2) ?
C2 Fe1 C3 . 40.57(19) ?
C10 Fe1 C3 . 161.2(2) ?
C7 Fe1 C3 . 121.9(2) ?
C1 Fe1 C3 . 68.67(18) ?
C9 Fe1 C3 . 124.5(2) ?
C8 Fe1 C3 . 108.2(2) ?
C4 Fe1 C3 . 40.61(18) ?
C6 Fe1 C5 . 123.6(2) ?
C2 Fe1 C5 . 69.24(19) ?
C10 Fe1 C5 . 108.58(19) ?
C7 Fe1 C5 . 159.2(2) ?
C1 Fe1 C5 . 41.11(17) ?
C9 Fe1 C5 . 123.8(2) ?
C8 Fe1 C5 . 159.7(2) ?
C4 Fe1 C5 . 40.27(17) ?
C3 Fe1 C5 . 68.31(18) ?
C11 N1 N1 3_657 110.4(5) yes
C5 C1 C2 . 107.6(4) ?
C5 C1 C11 . 123.3(4) ?
C2 C1 C11 . 128.9(4) ?
C5 C1 Fe1 . 70.1(2) ?
C2 C1 Fe1 . 69.1(2) ?
C11 C1 Fe1 . 122.9(3) ?
C3 C2 C1 . 107.7(4) ?
C3 C2 Fe1 . 70.5(3) ?
C1 C2 Fe1 . 69.4(2) ?
C2 C3 C4 . 108.3(4) ?
C2 C3 Fe1 . 69.0(2) ?
C4 C3 Fe1 . 69.6(2) ?
C5 C4 C3 . 108.7(4) ?
C5 C4 Fe1 . 70.0(2) ?
C3 C4 Fe1 . 69.8(3) ?
C4 C5 C1 . 107.7(4) ?
C4 C5 Fe1 . 69.7(3) ?
C1 C5 Fe1 . 68.8(2) ?
C7 C6 C10 . 107.9(5) ?
C7 C6 Fe1 . 70.2(3) ?
C10 C6 Fe1 . 69.9(3) ?
C8 C7 C6 . 108.7(5) ?
C8 C7 Fe1 . 70.5(3) ?
C6 C7 Fe1 . 69.6(3) ?
C7 C8 C9 . 108.1(5) ?
C7 C8 Fe1 . 69.6(3) ?
C9 C8 Fe1 . 69.4(3) ?
C8 C9 C10 . 107.5(5) ?
C8 C9 Fe1 . 70.1(3) ?
C10 C9 Fe1 . 69.5(3) ?
C6 C10 C9 . 107.9(5) ?
C6 C10 Fe1 . 69.5(3) ?
C9 C10 Fe1 . 69.9(3) ?
N1 C11 C1 . 122.0(4) yes

loop_
_geom_bond_atom_site_label_1
_geom_bond_atom_site_label_2
_geom_bond_site_symmetry_2
_geom_bond_distance
_geom_bond_publ_flag
Fe1 C6 . 2.022(4) ?
Fe1 C2 . 2.027(4) ?
Fe1 C10 . 2.027(4) ?
Fe1 C7 . 2.031(5) ?
Fe1 C1 . 2.031(4) ?
Fe1 C9 . 2.033(5) ?
Fe1 C8 . 2.042(5) ?
Fe1 C4 . 2.044(4) ?
Fe1 C3 . 2.047(4) ?
Fe1 C5 . 2.048(4) ?
N1 C11 . 1.271(6) yes
N1 N1 3_657 1.436(7) yes
C1 C5 . 1.432(6) ?
C1 C2 . 1.436(6) ?
C1 C11 . 1.451(6) yes
C2 C3 . 1.412(7) ?
C3 C4 . 1.419(6) ?
C4 C5 . 1.409(6) ?
C6 C7 . 1.394(7) ?
C6 C10 . 1.404(7) ?
C7 C8 . 1.390(8) ?
C8 C9 . 1.408(7) ?
C9 C10 . 1.409(7) ?
